data_4337336
loop_
_publ_author_name
'Abtab, Sk Md Towsif'
'Majee, Mithun Chandra'
'Maity, Manoranjan'
'Titi\<s, J\'an'
'Bo\<ca, Roman'
'Chaudhury, Muktimoy'

_publ_section_title
;
 Tetranuclear Hetero-Metal [Co(II)2Ln(III)2] (Ln = Gd, Tb, Dy, Ho, La)
 Complexes Involving Carboxylato Bridges in a Rare \m4-\h(2):\h(2) Mode:
 Synthesis, Crystal Structures, and Magnetic Properties.
;
_journal_issue 3
_journal_name_full 'Inorganic chemistry'
_journal_page_first 1295
_journal_page_last 1306
_journal_paper_doi 10.1021/ic401484d
_journal_volume 53
_journal_year 2014
_chemical_formula_sum 'C78 H74 Co2 F24 N4 O16 Tb2'
_chemical_formula_weight 2215.11
_chemical_name_systematic
; 
 ? 
;
_space_group_IT_number 9
_symmetry_cell_setting monoclinic
_symmetry_space_group_name_Hall 'C -2yc'
_symmetry_space_group_name_H-M 'C 1 c 1'
_atom_sites_solution_hydrogens geom
_atom_sites_solution_primary direct
_atom_sites_solution_secondary difmap
_audit_creation_method SHELXL-97
_cell_angle_alpha 90.00
_cell_angle_beta 100.714(3)
_cell_angle_gamma 90.00
_cell_formula_units_Z 4
_cell_length_a 12.4119(9)
_cell_length_b 30.895(2)
_cell_length_c 23.1418(16)
_cell_measurement_temperature 150(2)
_cell_volume 8719.4(10)
_computing_cell_refinement 'BRUKER APEX II'
_computing_data_collection 'BRUKER APEX II'
_computing_data_reduction 'BRUKER APEX II'
_computing_molecular_graphics 'MERCURY 2.2, PLATON-97'
_computing_publication_material 'MERCURY 2.2, PLATON-97'
_computing_structure_refinement 'SHELXL-97 (Sheldrick, 1997)'
_computing_structure_solution 'SHELXS-97 (Sheldrick, 1990)'
_diffrn_ambient_temperature 150(2)
_diffrn_measured_fraction_theta_full 0.988
_diffrn_measured_fraction_theta_max 0.988
_diffrn_measurement_device_type 'CCD AREA DETECTOR'
_diffrn_measurement_method OMEGA-SCAN
_diffrn_radiation_monochromator graphite
_diffrn_radiation_source 'fine-focus sealed tube'
_diffrn_radiation_type MoK\a
_diffrn_radiation_wavelength 0.71073
_diffrn_reflns_av_R_equivalents 0.0700
_diffrn_reflns_av_sigmaI/netI 0.0692
_diffrn_reflns_limit_h_max 13
_diffrn_reflns_limit_h_min -13
_diffrn_reflns_limit_k_max 33
_diffrn_reflns_limit_k_min -33
_diffrn_reflns_limit_l_max 24
_diffrn_reflns_limit_l_min -24
_diffrn_reflns_number 40385
_diffrn_reflns_theta_full 22.64
_diffrn_reflns_theta_max 22.64
_diffrn_reflns_theta_min 1.32
_exptl_absorpt_coefficient_mu 2.092
_exptl_absorpt_correction_T_max 0.7583
_exptl_absorpt_correction_T_min 0.6797
_exptl_absorpt_correction_type multi-scan
_exptl_absorpt_process_details SADABS
_exptl_crystal_colour 'orange brown'
_exptl_crystal_density_diffrn 1.687
_exptl_crystal_density_method 'not measured'
_exptl_crystal_description block
_exptl_crystal_F_000 4392
_exptl_crystal_size_max 0.20
_exptl_crystal_size_mid 0.18
_exptl_crystal_size_min 0.14
_refine_diff_density_max 1.671
_refine_diff_density_min -1.528
_refine_diff_density_rms 0.126
_refine_ls_abs_structure_details 'Flack H D (1983), Acta Cryst. A39, 876-881'
_refine_ls_abs_structure_Flack 0.410(13)
_refine_ls_extinction_method none
_refine_ls_goodness_of_fit_ref 1.084
_refine_ls_hydrogen_treatment constr
_refine_ls_matrix_type full
_refine_ls_number_parameters 1147
_refine_ls_number_reflns 10700
_refine_ls_number_restraints 2
_refine_ls_restrained_S_all 1.084
_refine_ls_R_factor_all 0.0711
_refine_ls_R_factor_gt 0.0588
_refine_ls_shift/su_max 0.001
_refine_ls_shift/su_mean 0.000
_refine_ls_structure_factor_coef Fsqd
_refine_ls_weighting_details 'calc w=1/[\s^2^(Fo^2^)+(0.1000P)^2^+0.6945P] where P=(Fo^2^+2Fc^2^)/3'
_refine_ls_weighting_scheme calc
_refine_ls_wR_factor_gt 0.1423
_refine_ls_wR_factor_ref 0.1529
_reflns_number_gt 9153
_reflns_number_total 10700
_reflns_threshold_expression >2sigma(I)
_cod_data_source_file ic401484d_si_002.cif
_cod_data_source_block 2_Co2Tb2
_cod_depositor_comments
;
The following automatic conversions were performed:

'_symmetry_cell_setting' value 'Monoclinic' changed to 'monoclinic'
according to
/usr/data/users/saulius/automatic-downloads/current/ACS/lib/dictionaries/cif_core.dic
dictionary named 'cif_core.dic' version 2.4.2 from
2011-04-26.

'_exptl_absorpt_correction_type' value 'MULTI-SCAN'
changed to 'multi-scan' according to
/usr/data/users/saulius/automatic-downloads/current/ACS/lib/dictionaries/cif_core.dic
dictionary named 'cif_core.dic' version 2.4.2 from 2011-04-26.

Automatic conversion script
Id: cif_fix_values 2281 2013-09-26 08:29:07Z andrius 
;
_cod_original_cell_volume 8719.3(11)
_cod_original_sg_symbol_H-M Cc
_cod_database_code 4337336

loop_
_symmetry_equiv_pos_as_xyz
'x, y, z'
'x, -y, z+1/2'
'x+1/2, y+1/2, z'
'x+1/2, -y+1/2, z+1/2'

loop_
_atom_site_label
_atom_site_type_symbol
_atom_site_fract_x
_atom_site_fract_y
_atom_site_fract_z
_atom_site_U_iso_or_equiv
_atom_site_adp_type
_atom_site_occupancy
_atom_site_symmetry_multiplicity
_atom_site_calc_flag
_atom_site_refinement_flags
Tb1 Tb 0.69482(4) 0.26742(2) 0.30418(3) 0.04046(19) Uani 1 1 d .
Tb2 Tb 0.62626(4) 0.43931(2) 0.25323(3) 0.0434(2) Uani 1 1 d .
Co1 Co 0.80925(12) 0.37092(6) 0.35171(8) 0.0406(4) Uani 1 1 d .
Co2 Co 0.51395(12) 0.33618(5) 0.20698(7) 0.0345(4) Uani 1 1 d .
O1 O 0.7314(7) 0.4294(3) 0.3484(4) 0.046(2) Uani 1 1 d .
O9 O 0.7720(8) 0.4725(3) 0.2194(5) 0.059(3) Uani 1 1 d .
O12 O 0.4546(7) 0.4636(3) 0.2687(5) 0.055(3) Uani 1 1 d .
O11 O 0.5566(8) 0.4899(3) 0.1748(4) 0.055(2) Uani 1 1 d .
O10 O 0.6450(9) 0.5107(3) 0.2932(5) 0.067(3) Uani 1 1 d .
O13 O 0.6485(6) 0.3339(3) 0.3494(4) 0.042(2) Uani 1 1 d .
O14 O 0.5341(6) 0.3765(3) 0.2882(4) 0.038(2) Uani 1 1 d .
O15 O 0.7629(6) 0.3820(3) 0.2549(4) 0.043(2) Uani 1 1 d .
O16 O 0.6932(6) 0.3188(3) 0.2244(4) 0.0379(19) Uani 1 1 d .
C73 C 0.8359(10) 0.3469(5) 0.1791(5) 0.042(3) Uani 1 1 d .
C65 C 0.5593(10) 0.3578(4) 0.3376(6) 0.038(3) Uani 1 1 d .
C66 C 0.4913(10) 0.3606(5) 0.3815(6) 0.046(4) Uani 1 1 d .
C72 C 0.7586(10) 0.3501(5) 0.2223(5) 0.036(3) Uani 1 1 d .
O4 O 0.6066(7) 0.1983(3) 0.3043(4) 0.053(2) Uani 1 1 d .
O5 O 0.8316(7) 0.2147(3) 0.3430(4) 0.053(2) Uani 1 1 d .
O6 O 0.6721(7) 0.2497(3) 0.4000(4) 0.050(2) Uani 1 1 d .
O3 O 0.7358(7) 0.2259(3) 0.2268(4) 0.051(2) Uani 1 1 d .
O7 O 0.5158(7) 0.2798(3) 0.2545(4) 0.043(2) Uani 1 1 d .
O8 O 0.5457(6) 0.3948(3) 0.1756(4) 0.044(2) Uani 1 1 d .
O2 O 0.8509(7) 0.3087(3) 0.3376(4) 0.049(2) Uani 1 1 d .
C44 C 0.2916(10) 0.3191(4) 0.1373(6) 0.044(3) Uani 1 1 d .
H44A H 0.2245 0.3319 0.1159 0.053 Uiso 1 1 calc R
H44B H 0.2729 0.2916 0.1529 0.053 Uiso 1 1 calc R
C11 C 1.0297(12) 0.3958(6) 0.4189(7) 0.062(4) Uani 1 1 d .
H11A H 1.0810 0.4196 0.4285 0.074 Uiso 1 1 calc R
H11B H 1.0717 0.3692 0.4207 0.074 Uiso 1 1 calc R
C12 C 0.9554(11) 0.3939(5) 0.4649(7) 0.057(4) Uani 1 1 d .
H12A H 0.9976 0.3831 0.5015 0.068 Uiso 1 1 calc R
H12B H 0.9314 0.4230 0.4719 0.068 Uiso 1 1 calc R
C43 C 0.3686(10) 0.3113(4) 0.0953(6) 0.045(3) Uani 1 1 d .
H43A H 0.3410 0.2872 0.0699 0.054 Uiso 1 1 calc R
H43B H 0.3688 0.3366 0.0707 0.054 Uiso 1 1 calc R
C54 C 0.4786(11) 0.4105(4) 0.1254(6) 0.049(4) Uani 1 1 d .
N3 N 0.3376(8) 0.3477(3) 0.1865(5) 0.045(3) Uani 1 1 d .
N1 N 0.8573(9) 0.3660(4) 0.4471(5) 0.050(3) Uani 1 1 d .
C15 C 0.9634(11) 0.2972(5) 0.4336(6) 0.051(4) Uani 1 1 d .
C47 C 0.3641(11) 0.4083(4) 0.1218(6) 0.045(3) Uani 1 1 d .
C33 C 0.4393(10) 0.2492(4) 0.2340(6) 0.040(3) Uani 1 1 d .
C26 C 0.6191(13) 0.1630(5) 0.2810(8) 0.059(4) Uani 1 1 d .
C39 C 0.3444(11) 0.2061(4) 0.1512(7) 0.051(4) Uani 1 1 d .
H39 H 0.3384 0.1973 0.1123 0.061 Uiso 1 1 calc R
C40 C 0.4283(11) 0.2356(4) 0.1759(7) 0.049(4) Uani 1 1 d .
C61 C 0.4808(14) 0.5164(5) 0.1669(8) 0.063(4) Uani 1 1 d .
C20 C 1.0230(10) 0.2724(5) 0.3456(7) 0.056(4) Uani 1 1 d .
C22 C 0.9461(10) 0.2926(5) 0.3719(7) 0.051(4) Uani 1 1 d .
C67 C 0.4097(11) 0.3922(5) 0.3760(7) 0.059(4) Uani 1 1 d .
H67 H 0.3998 0.4106 0.3436 0.071 Uiso 1 1 calc R
C45 C 0.2818(11) 0.3370(5) 0.2378(6) 0.050(4) Uani 1 1 d .
H45A H 0.2045 0.3424 0.2268 0.075 Uiso 1 1 calc R
H45B H 0.3119 0.3547 0.2710 0.075 Uiso 1 1 calc R
H45C H 0.2936 0.3070 0.2481 0.075 Uiso 1 1 calc R
C42 C 0.5580(10) 0.3140(5) 0.0836(6) 0.046(3) Uani 1 1 d .
H42A H 0.6328 0.3097 0.1025 0.069 Uiso 1 1 calc R
H42B H 0.5467 0.3440 0.0731 0.069 Uiso 1 1 calc R
H42C H 0.5422 0.2965 0.0488 0.069 Uiso 1 1 calc R
C71 C 0.5048(11) 0.3325(5) 0.4291(7) 0.057(4) Uani 1 1 d .
H71 H 0.5583 0.3111 0.4331 0.068 Uiso 1 1 calc R
C35 C 0.3842(11) 0.2445(5) 0.3337(6) 0.053(4) Uani 1 1 d .
H35A H 0.4605 0.2474 0.3506 0.080 Uiso 1 1 calc R
H35B H 0.3520 0.2224 0.3543 0.080 Uiso 1 1 calc R
H35C H 0.3476 0.2715 0.3369 0.080 Uiso 1 1 calc R
C9 C 0.9511(11) 0.4478(5) 0.3415(6) 0.052(4) Uani 1 1 d .
H9A H 0.9120 0.4496 0.3011 0.063 Uiso 1 1 calc R
H9B H 1.0221 0.4614 0.3432 0.063 Uiso 1 1 calc R
C31 C 0.6944(12) 0.2156(6) 0.4307(7) 0.063(4) Uani 1 1 d .
C24 C 0.7292(12) 0.1865(6) 0.2126(7) 0.059(4) Uani 1 1 d .
C48 C 0.2957(13) 0.4236(5) 0.0705(7) 0.064(4) Uani 1 1 d .
H48 H 0.2202 0.4245 0.0684 0.077 Uiso 1 1 calc R
C34 C 0.3720(11) 0.2321(4) 0.2694(6) 0.044(3) Uani 1 1 d .
C10 C 1.0364(11) 0.3835(6) 0.3165(6) 0.057(4) Uani 1 1 d .
H10A H 1.0003 0.3884 0.2766 0.086 Uiso 1 1 calc R
H10B H 1.0458 0.3529 0.3232 0.086 Uiso 1 1 calc R
H10C H 1.1068 0.3974 0.3232 0.086 Uiso 1 1 calc R
C52 C 0.5227(11) 0.4242(4) 0.0773(6) 0.049(3) Uani 1 1 d .
C49 C 0.3400(13) 0.4372(5) 0.0238(7) 0.063(4) Uani 1 1 d .
N2 N 0.9679(9) 0.4018(4) 0.3578(5) 0.054(3) Uani 1 1 d .
N4 N 0.4839(8) 0.3015(3) 0.1244(5) 0.043(3) Uani 1 1 d .
C74 C 0.8509(11) 0.3094(5) 0.1503(6) 0.052(4) Uani 1 1 d .
H74 H 0.8126 0.2847 0.1574 0.062 Uiso 1 1 calc R
C78 C 0.8916(10) 0.3847(5) 0.1681(6) 0.055(4) Uani 1 1 d .
H78 H 0.8827 0.4103 0.1877 0.066 Uiso 1 1 calc R
C76 C 0.9761(12) 0.3459(8) 0.1013(7) 0.087(7) Uani 1 1 d .
H76 H 1.0253 0.3453 0.0755 0.104 Uiso 1 1 calc R
C77 C 0.9598(12) 0.3826(7) 0.1276(7) 0.072(5) Uani 1 1 d .
H77 H 0.9951 0.4076 0.1185 0.087 Uiso 1 1 calc R
C25 C 0.6750(14) 0.1535(5) 0.2356(8) 0.071(5) Uani 1 1 d .
H25 H 0.6759 0.1255 0.2210 0.086 Uiso 1 1 calc R
C51 C 0.4519(14) 0.4368(4) 0.0260(7) 0.063(4) Uani 1 1 d .
H51 H 0.4802 0.4449 -0.0068 0.076 Uiso 1 1 calc R
C1 C 0.7826(12) 0.4622(5) 0.3821(7) 0.057(4) Uani 1 1 d .
C32 C 0.6299(13) 0.2098(6) 0.4780(8) 0.068(5) Uani 1 1 d .
C46 C 0.3202(11) 0.3932(4) 0.1704(6) 0.047(3) Uani 1 1 d .
H46A H 0.2418 0.3986 0.1621 0.056 Uiso 1 1 calc R
H46B H 0.3510 0.4106 0.2043 0.056 Uiso 1 1 calc R
C53 C 0.6457(11) 0.4244(5) 0.0809(6) 0.055(4) Uani 1 1 d .
H53A H 0.6626 0.4358 0.0451 0.083 Uiso 1 1 calc R
H53B H 0.6732 0.3954 0.0866 0.083 Uiso 1 1 calc R
H53C H 0.6793 0.4421 0.1134 0.083 Uiso 1 1 calc R
C56 C 0.8016(15) 0.5115(7) 0.2157(9) 0.079(5) Uani 1 1 d .
C55 C 0.8843(17) 0.5178(6) 0.1769(9) 0.077(5) Uani 1 1 d .
F11 F 0.6452(7) 0.1723(3) 0.5056(4) 0.078(3) Uani 1 1 d .
F10 F 0.5197(7) 0.2115(5) 0.4563(5) 0.118(5) Uani 1 1 d .
F12 F 0.6453(8) 0.2406(4) 0.5174(4) 0.085(3) Uani 1 1 d .
F15 F 0.8545(13) 0.4988(5) 0.1261(6) 0.130(5) Uani 1 1 d .
F13 F 0.9758(12) 0.4990(6) 0.1997(9) 0.153(6) Uani 1 1 d .
C60 C 0.4798(18) 0.5472(6) 0.1155(10) 0.084(6) Uani 1 1 d .
F19 F 0.4853(10) 0.5867(3) 0.1298(6) 0.106(4) Uani 1 1 d .
F21 F 0.5578(19) 0.5404(5) 0.0851(8) 0.179(9) Uani 1 1 d .
F20 F 0.3839(16) 0.5423(5) 0.0765(7) 0.166(7) Uani 1 1 d .
F14 F 0.9091(12) 0.5575(4) 0.1657(7) 0.126(5) Uani 1 1 d .
C57 C 0.7669(15) 0.5475(7) 0.2446(9) 0.082(5) Uani 1 1 d .
H57 H 0.7922 0.5748 0.2366 0.099 Uiso 1 1 calc R
C14 C 0.8792(11) 0.3197(6) 0.4622(7) 0.059(4) Uani 1 1 d .
H14A H 0.8106 0.3040 0.4519 0.071 Uiso 1 1 calc R
H14B H 0.9024 0.3175 0.5045 0.071 Uiso 1 1 calc R
C13 C 0.7734(12) 0.3795(6) 0.4810(7) 0.071(5) Uani 1 1 d .
H13A H 0.7074 0.3632 0.4680 0.106 Uiso 1 1 calc R
H13B H 0.7585 0.4098 0.4749 0.106 Uiso 1 1 calc R
H13C H 0.7998 0.3741 0.5220 0.106 Uiso 1 1 calc R
C17 C 1.1385(10) 0.2598(5) 0.4407(7) 0.057(4) Uani 1 1 d .
C19 C 1.1208(11) 0.2557(5) 0.3822(7) 0.057(4) Uani 1 1 d .
H19 H 1.1729 0.2417 0.3648 0.069 Uiso 1 1 calc R
C2 C 0.7198(13) 0.4865(5) 0.4174(7) 0.065(4) Uani 1 1 d .
C4 C 0.7714(15) 0.5203(6) 0.4496(9) 0.091(7) Uani 1 1 d .
H4 H 0.7332 0.5362 0.4733 0.109 Uiso 1 1 calc R
C3 C 0.6012(12) 0.4743(6) 0.4196(7) 0.070(5) Uani 1 1 d .
H3A H 0.5792 0.4883 0.4526 0.105 Uiso 1 1 calc R
H3B H 0.5956 0.4435 0.4236 0.105 Uiso 1 1 calc R
H3C H 0.5542 0.4835 0.3840 0.105 Uiso 1 1 calc R
C75 C 0.9208(12) 0.3076(6) 0.1114(7) 0.062(4) Uani 1 1 d .
H75 H 0.9316 0.2820 0.0923 0.075 Uiso 1 1 calc R
C27 C 0.5592(15) 0.1254(5) 0.3058(13) 0.104(9) Uani 1 1 d .
C23 C 0.7830(19) 0.1737(6) 0.1621(9) 0.082(6) Uani 1 1 d .
F18 F 0.6147(12) 0.5782(4) 0.3560(6) 0.108(4) Uani 1 1 d .
F16 F 0.7467(14) 0.6087(5) 0.3298(8) 0.155(7) Uani 1 1 d .
F17 F 0.6052(14) 0.6104(4) 0.2743(6) 0.129(5) Uani 1 1 d .
F3 F 0.8862(13) 0.1877(7) 0.1702(9) 0.181(9) Uani 1 1 d .
F2 F 0.7820(17) 0.1339(4) 0.1482(7) 0.163(7) Uani 1 1 d .
F1 F 0.7408(15) 0.1934(5) 0.1150(6) 0.142(6) Uani 1 1 d .
C69 C 0.3581(14) 0.3691(7) 0.4670(9) 0.078(6) Uani 1 1 d .
H69 H 0.3163 0.3725 0.4961 0.093 Uiso 1 1 calc R
C30 C 0.7756(12) 0.1854(5) 0.4245(7) 0.061(4) Uani 1 1 d .
H30 H 0.7859 0.1620 0.4502 0.073 Uiso 1 1 calc R
C7 C 0.9348(16) 0.5067(6) 0.4129(8) 0.081(6) Uani 1 1 d .
H7 H 1.0072 0.5134 0.4112 0.097 Uiso 1 1 calc R
C29 C 0.8407(13) 0.1882(5) 0.3831(7) 0.061(4) Uani 1 1 d .
C68 C 0.3422(12) 0.3971(6) 0.4180(8) 0.070(5) Uani 1 1 d .
H68 H 0.2882 0.4183 0.4136 0.084 Uiso 1 1 calc R
C8 C 0.8871(12) 0.4730(5) 0.3809(6) 0.054(4) Uani 1 1 d .
C50 C 0.2662(14) 0.4552(7) -0.0340(9) 0.095(6) Uani 1 1 d .
H50A H 0.1986 0.4393 -0.0420 0.142 Uiso 1 1 calc R
H50B H 0.3041 0.4520 -0.0663 0.142 Uiso 1 1 calc R
H50C H 0.2509 0.4852 -0.0288 0.142 Uiso 1 1 calc R
C70 C 0.4359(13) 0.3365(6) 0.4718(7) 0.064(4) Uani 1 1 d .
H70 H 0.4433 0.3172 0.5031 0.077 Uiso 1 1 calc R
C59 C 0.6595(19) 0.5826(7) 0.3128(10) 0.090(6) Uani 1 1 d .
C21 C 1.0091(12) 0.2662(5) 0.2797(7) 0.061(4) Uani 1 1 d .
H21A H 0.9627 0.2416 0.2680 0.091 Uiso 1 1 calc R
H21B H 1.0795 0.2613 0.2693 0.091 Uiso 1 1 calc R
H21C H 0.9763 0.2916 0.2600 0.091 Uiso 1 1 calc R
C16 C 1.0622(12) 0.2822(6) 0.4677(7) 0.069(5) Uani 1 1 d .
H16 H 1.0770 0.2870 0.5081 0.083 Uiso 1 1 calc R
C37 C 0.2707(12) 0.1903(5) 0.1852(7) 0.060(4) Uani 1 1 d .
C41 C 0.5001(11) 0.2548(4) 0.1371(6) 0.048(3) Uani 1 1 d .
H41A H 0.5760 0.2501 0.1555 0.058 Uiso 1 1 calc R
H41B H 0.4874 0.2392 0.1001 0.058 Uiso 1 1 calc R
C36 C 0.2874(12) 0.2038(5) 0.2446(7) 0.057(4) Uani 1 1 d .
H36 H 0.2403 0.1933 0.2683 0.068 Uiso 1 1 calc R
C63 C 0.3931(14) 0.4970(5) 0.2490(10) 0.077(5) Uani 1 1 d .
C62 C 0.4021(17) 0.5231(6) 0.2021(11) 0.089(6) Uani 1 1 d .
H62 H 0.3539 0.5463 0.1935 0.107 Uiso 1 1 calc R
C58 C 0.698(2) 0.5443(5) 0.2840(8) 0.078(6) Uani 1 1 d .
C64 C 0.3022(16) 0.5032(6) 0.2802(10) 0.077(5) Uani 1 1 d .
C5 C 0.8814(19) 0.5315(7) 0.4479(10) 0.103(7) Uani 1 1 d .
C6 C 0.9346(18) 0.5703(8) 0.4831(14) 0.151(13) Uani 1 1 d .
H6A H 1.0072 0.5627 0.5026 0.227 Uiso 1 1 calc R
H6B H 0.8915 0.5784 0.5117 0.227 Uiso 1 1 calc R
H6C H 0.9384 0.5941 0.4569 0.227 Uiso 1 1 calc R
C28 C 0.9294(13) 0.1543(6) 0.3836(8) 0.068(5) Uani 1 1 d .
C18 C 1.2414(13) 0.2417(7) 0.4796(9) 0.084(6) Uani 1 1 d .
H18A H 1.2351 0.2108 0.4822 0.126 Uiso 1 1 calc R
H18B H 1.2494 0.2540 0.5183 0.126 Uiso 1 1 calc R
H18C H 1.3044 0.2487 0.4629 0.126 Uiso 1 1 calc R
F7 F 0.9908(9) 0.1621(4) 0.3451(6) 0.109(4) Uani 1 1 d .
F8 F 0.8928(10) 0.1151(4) 0.3766(7) 0.114(4) Uani 1 1 d .
F23 F 0.2367(11) 0.5369(4) 0.2630(7) 0.133(5) Uani 1 1 d .
F24 F 0.2339(11) 0.4698(4) 0.2753(9) 0.148(7) Uani 1 1 d .
F9 F 1.0008(11) 0.1547(5) 0.4356(6) 0.136(5) Uani 1 1 d .
F22 F 0.3312(13) 0.5069(7) 0.3374(7) 0.163(8) Uani 1 1 d .
F6 F 0.6253(15) 0.1013(6) 0.3380(11) 0.189(9) Uani 1 1 d .
F4 F 0.4845(19) 0.1357(5) 0.3288(14) 0.244(16) Uani 1 1 d .
F5 F 0.508(3) 0.1030(10) 0.2671(10) 0.30(2) Uani 1 1 d .
C38 C 0.1794(15) 0.1604(5) 0.1571(9) 0.080(5) Uani 1 1 d .
H38A H 0.1100 0.1745 0.1559 0.121 Uiso 1 1 calc R
H38B H 0.1818 0.1343 0.1797 0.121 Uiso 1 1 calc R
H38C H 0.1883 0.1536 0.1178 0.121 Uiso 1 1 calc R

loop_
_atom_site_aniso_label
_atom_site_aniso_U_11
_atom_site_aniso_U_22
_atom_site_aniso_U_33
_atom_site_aniso_U_23
_atom_site_aniso_U_13
_atom_site_aniso_U_12
Tb1 0.0209(3) 0.0614(4) 0.0382(4) 0.0010(3) 0.0030(2) 0.0029(3)
Tb2 0.0270(3) 0.0550(4) 0.0478(4) -0.0063(3) 0.0058(3) -0.0055(3)
Co1 0.0178(8) 0.0665(12) 0.0373(10) -0.0040(9) 0.0041(7) -0.0038(8)
Co2 0.0194(8) 0.0480(10) 0.0351(10) -0.0005(7) 0.0026(7) 0.0002(7)
O1 0.040(5) 0.058(6) 0.044(6) -0.001(4) 0.013(4) 0.011(4)
O9 0.049(6) 0.064(7) 0.064(7) -0.008(5) 0.006(5) -0.007(5)
O12 0.042(6) 0.051(6) 0.075(7) 0.006(5) 0.017(5) 0.005(5)
O11 0.042(6) 0.064(6) 0.056(6) 0.000(5) 0.002(5) -0.007(5)
O10 0.058(6) 0.072(7) 0.068(7) -0.002(6) 0.004(5) -0.005(5)
O13 0.018(4) 0.055(5) 0.052(6) -0.001(4) 0.005(4) 0.003(4)
O14 0.023(4) 0.056(5) 0.037(5) -0.001(4) 0.011(4) 0.000(4)
O15 0.023(5) 0.067(6) 0.041(5) 0.000(5) 0.007(4) -0.002(4)
O16 0.027(4) 0.051(5) 0.037(5) -0.001(4) 0.010(4) -0.003(4)
C73 0.020(6) 0.079(10) 0.024(7) -0.009(7) -0.001(5) 0.003(6)
C65 0.029(8) 0.047(8) 0.041(9) -0.014(7) 0.012(6) -0.015(6)
C66 0.019(7) 0.080(10) 0.041(9) -0.020(7) 0.007(6) -0.009(7)
C72 0.025(7) 0.059(9) 0.023(7) 0.007(7) -0.001(5) 0.000(6)
O4 0.026(5) 0.071(7) 0.056(6) 0.004(5) -0.008(4) 0.005(4)
O5 0.034(5) 0.077(6) 0.048(6) 0.014(5) 0.003(4) 0.001(5)
O6 0.038(5) 0.071(6) 0.040(5) 0.011(5) 0.009(4) 0.004(5)
O3 0.039(5) 0.069(7) 0.043(6) -0.007(5) 0.002(4) 0.022(5)
O7 0.033(5) 0.054(5) 0.043(5) -0.005(4) 0.012(4) -0.004(4)
O8 0.022(4) 0.062(5) 0.046(5) 0.004(4) -0.001(4) -0.005(4)
O2 0.021(5) 0.084(7) 0.040(5) -0.005(5) -0.003(4) -0.004(4)
C44 0.019(6) 0.063(8) 0.045(8) -0.010(7) -0.012(6) 0.004(6)
C11 0.038(8) 0.100(12) 0.048(9) -0.011(8) 0.007(7) -0.023(8)
C12 0.033(8) 0.085(11) 0.048(9) -0.019(8) -0.004(7) -0.006(7)
C43 0.026(7) 0.047(7) 0.058(9) 0.005(6) -0.002(6) 0.011(6)
C54 0.038(8) 0.058(8) 0.046(9) 0.007(7) -0.005(7) -0.007(6)
N3 0.027(6) 0.057(7) 0.050(7) -0.002(5) 0.006(5) 0.008(5)
N1 0.033(6) 0.075(8) 0.043(7) -0.008(6) 0.011(5) -0.015(5)
C15 0.028(8) 0.093(11) 0.037(9) 0.010(7) 0.019(6) -0.001(7)
C47 0.036(8) 0.042(7) 0.052(9) 0.001(7) -0.002(7) -0.007(6)
C33 0.029(7) 0.046(7) 0.039(8) 0.002(6) -0.005(6) 0.003(6)
C26 0.052(10) 0.048(9) 0.075(11) -0.002(8) 0.007(9) 0.002(7)
C39 0.043(8) 0.050(8) 0.056(9) -0.004(7) -0.003(7) -0.003(7)
C40 0.029(7) 0.041(7) 0.077(12) -0.009(7) 0.010(7) 0.008(6)
C61 0.055(10) 0.065(10) 0.063(11) 0.002(8) -0.005(9) 0.012(9)
C20 0.016(7) 0.094(11) 0.052(10) 0.014(8) -0.004(6) -0.001(7)
C22 0.021(7) 0.070(10) 0.060(10) 0.012(8) 0.003(7) 0.010(6)
C67 0.028(8) 0.081(10) 0.069(10) -0.022(8) 0.010(7) -0.001(7)
C45 0.029(7) 0.075(9) 0.050(9) -0.001(7) 0.018(6) 0.000(6)
C42 0.034(7) 0.077(9) 0.028(7) 0.002(6) 0.007(6) 0.003(6)
C71 0.023(7) 0.097(11) 0.051(9) 0.001(8) 0.009(6) -0.009(7)
C35 0.036(8) 0.075(10) 0.047(9) 0.014(7) 0.000(6) -0.008(7)
C9 0.029(7) 0.081(11) 0.044(9) -0.001(7) -0.001(6) -0.020(7)
C31 0.035(8) 0.090(11) 0.059(10) 0.014(9) -0.004(7) -0.018(8)
C24 0.041(9) 0.086(13) 0.049(10) -0.008(9) 0.007(7) 0.013(8)
C48 0.043(9) 0.068(9) 0.067(11) 0.028(8) -0.027(8) 0.000(7)
C34 0.034(7) 0.056(8) 0.041(8) 0.009(6) 0.006(6) -0.002(6)
C10 0.020(7) 0.105(12) 0.047(9) -0.018(8) 0.006(6) -0.005(7)
C52 0.042(8) 0.060(8) 0.041(8) 0.010(7) -0.001(6) -0.009(7)
C49 0.048(10) 0.075(10) 0.060(10) 0.003(8) -0.002(8) -0.010(7)
N2 0.028(6) 0.086(9) 0.047(7) -0.009(6) 0.007(5) -0.009(6)
N4 0.015(5) 0.068(7) 0.044(7) -0.001(5) -0.003(5) 0.010(5)
C74 0.028(7) 0.090(11) 0.036(8) 0.000(7) 0.005(6) 0.013(7)
C78 0.021(7) 0.098(11) 0.043(8) 0.000(8) 0.001(6) -0.006(7)
C76 0.023(8) 0.20(2) 0.042(10) 0.010(12) 0.012(7) 0.012(11)
C77 0.033(8) 0.141(16) 0.046(10) -0.020(10) 0.016(7) -0.007(9)
C25 0.067(11) 0.053(10) 0.095(14) -0.005(9) 0.019(11) 0.017(8)
C51 0.077(12) 0.056(9) 0.057(10) 0.020(7) 0.012(9) -0.008(8)
C1 0.045(9) 0.070(10) 0.054(9) -0.024(8) 0.004(7) -0.020(7)
C32 0.049(10) 0.104(13) 0.052(11) 0.032(11) 0.011(8) 0.008(9)
C46 0.028(7) 0.060(9) 0.048(9) -0.003(7) -0.007(6) 0.004(6)
C53 0.045(8) 0.076(9) 0.044(9) 0.011(7) 0.006(7) -0.012(7)
C56 0.062(11) 0.082(13) 0.093(15) 0.027(11) 0.013(10) -0.017(10)
C55 0.068(13) 0.092(13) 0.073(13) -0.015(10) 0.017(10) -0.045(11)
F11 0.050(5) 0.123(8) 0.058(6) 0.028(5) 0.006(4) -0.010(5)
F10 0.024(5) 0.234(14) 0.095(8) 0.081(9) 0.005(5) 0.007(6)
F12 0.073(6) 0.125(8) 0.060(7) -0.004(6) 0.018(5) 0.024(6)
F15 0.144(13) 0.157(12) 0.103(10) -0.027(9) 0.055(9) -0.076(11)
F13 0.069(9) 0.198(16) 0.205(18) 0.033(13) 0.056(10) -0.019(9)
C60 0.092(15) 0.053(11) 0.100(16) 0.015(10) 0.004(13) -0.002(10)
F19 0.118(10) 0.069(7) 0.131(10) 0.013(6) 0.019(8) -0.007(6)
F21 0.26(2) 0.150(13) 0.154(14) 0.087(11) 0.118(16) 0.097(14)
F20 0.177(17) 0.164(13) 0.133(13) 0.050(11) -0.036(12) -0.078(12)
F14 0.120(11) 0.111(9) 0.159(13) 0.006(8) 0.056(10) -0.049(8)
C57 0.059(11) 0.103(15) 0.085(14) -0.003(12) 0.013(10) -0.017(10)
C14 0.030(7) 0.103(12) 0.046(9) 0.005(8) 0.007(6) 0.002(7)
C13 0.034(8) 0.134(15) 0.048(9) -0.007(9) 0.018(7) -0.002(9)
C17 0.016(7) 0.095(11) 0.061(11) 0.018(8) 0.008(7) 0.002(6)
C19 0.034(8) 0.089(11) 0.048(10) 0.005(8) 0.005(7) 0.013(7)
C2 0.051(9) 0.087(11) 0.061(10) -0.028(9) 0.023(8) 0.002(8)
C4 0.085(13) 0.106(14) 0.092(14) -0.079(12) 0.043(11) -0.027(11)
C3 0.044(9) 0.110(13) 0.061(10) -0.020(9) 0.019(8) 0.007(8)
C75 0.044(9) 0.097(12) 0.048(9) -0.003(8) 0.016(7) 0.022(9)
C27 0.043(10) 0.024(8) 0.22(3) -0.003(12) -0.031(14) 0.006(7)
C23 0.100(16) 0.074(12) 0.078(14) 0.002(10) 0.028(12) 0.034(10)
F18 0.136(11) 0.084(7) 0.119(10) -0.002(7) 0.061(9) 0.014(7)
F16 0.158(16) 0.124(11) 0.203(19) -0.049(11) 0.083(14) -0.055(11)
F17 0.169(14) 0.111(9) 0.113(11) 0.016(8) 0.041(10) 0.034(10)
F3 0.092(11) 0.28(2) 0.190(17) -0.113(16) 0.071(11) 0.003(12)
F2 0.26(2) 0.098(9) 0.160(14) -0.036(9) 0.108(14) 0.040(11)
F1 0.188(16) 0.167(13) 0.083(9) 0.005(9) 0.057(10) 0.073(12)
C69 0.050(10) 0.119(15) 0.075(13) -0.031(11) 0.040(10) -0.018(10)
C30 0.038(8) 0.075(10) 0.064(10) 0.013(8) -0.006(7) -0.004(7)
C7 0.066(12) 0.102(14) 0.074(12) -0.037(11) 0.011(10) -0.026(10)
C29 0.051(10) 0.078(11) 0.059(10) 0.022(9) 0.021(8) 0.018(8)
C68 0.028(8) 0.097(12) 0.087(13) -0.023(11) 0.016(8) -0.004(8)
C8 0.046(9) 0.085(11) 0.030(8) -0.020(7) 0.007(7) -0.009(8)
C50 0.050(10) 0.143(17) 0.080(13) 0.029(12) -0.017(9) -0.002(11)
C70 0.056(10) 0.094(12) 0.046(9) 0.013(8) 0.019(8) -0.009(9)
C59 0.107(17) 0.081(13) 0.086(15) 0.003(12) 0.027(13) -0.028(13)
C21 0.031(8) 0.093(11) 0.059(10) 0.002(8) 0.012(7) 0.000(7)
C16 0.033(9) 0.113(13) 0.055(10) 0.020(9) -0.009(7) -0.018(8)
C37 0.050(9) 0.055(8) 0.075(12) -0.001(8) 0.013(8) -0.019(7)
C41 0.036(7) 0.055(8) 0.053(9) -0.008(7) 0.010(7) 0.000(6)
C36 0.045(9) 0.060(9) 0.065(11) 0.010(8) 0.010(8) -0.014(7)
C63 0.054(10) 0.058(10) 0.117(16) -0.002(10) 0.017(10) -0.014(8)
C62 0.078(14) 0.061(11) 0.127(18) 0.010(12) 0.017(13) 0.016(9)
C58 0.147(18) 0.028(8) 0.071(13) -0.003(7) 0.046(13) -0.004(10)
C64 0.067(12) 0.067(11) 0.105(17) -0.018(10) 0.038(11) 0.010(10)
C5 0.099(16) 0.101(15) 0.114(17) -0.061(13) 0.034(14) -0.038(12)
C6 0.075(15) 0.16(2) 0.21(3) -0.14(2) 0.015(17) -0.041(15)
C28 0.036(9) 0.093(13) 0.072(12) -0.002(10) 0.000(9) 0.014(8)
C18 0.037(9) 0.123(15) 0.084(13) 0.025(11) -0.013(9) 0.004(9)
F7 0.087(8) 0.118(9) 0.134(10) 0.046(7) 0.049(8) 0.061(7)
F8 0.088(8) 0.086(8) 0.166(13) -0.024(8) 0.019(8) 0.007(6)
F23 0.112(10) 0.091(8) 0.210(15) 0.045(9) 0.065(10) 0.064(7)
F24 0.078(8) 0.099(9) 0.29(2) -0.025(10) 0.093(12) 0.011(7)
F9 0.093(9) 0.191(13) 0.109(10) -0.020(9) -0.019(8) 0.071(9)
F22 0.108(11) 0.27(2) 0.113(12) -0.057(12) 0.031(9) 0.083(12)
F6 0.130(14) 0.141(13) 0.29(3) 0.105(15) 0.017(15) -0.004(11)
F4 0.22(2) 0.101(11) 0.49(5) 0.083(18) 0.26(3) 0.037(13)
F5 0.41(4) 0.35(3) 0.168(19) -0.09(2) 0.09(2) -0.31(3)
C38 0.067(12) 0.078(11) 0.092(14) 0.010(10) 0.005(10) -0.027(9)

loop_
_atom_type_symbol
_atom_type_description
_atom_type_scat_dispersion_real
_atom_type_scat_dispersion_imag
_atom_type_scat_source
C C 0.0033 0.0016 'International Tables Vol C Tables 4.2.6.8 and 6.1.1.4'
H H 0.0000 0.0000 'International Tables Vol C Tables 4.2.6.8 and 6.1.1.4'
N N 0.0061 0.0033 'International Tables Vol C Tables 4.2.6.8 and 6.1.1.4'
O O 0.0106 0.0060 'International Tables Vol C Tables 4.2.6.8 and 6.1.1.4'
F F 0.0171 0.0103 'International Tables Vol C Tables 4.2.6.8 and 6.1.1.4'
Co Co 0.3494 0.9721 'International Tables Vol C Tables 4.2.6.8 and 6.1.1.4'
Tb Tb -0.1723 4.1537 'International Tables Vol C Tables 4.2.6.8 and 6.1.1.4'

loop_
_geom_angle_atom_site_label_1
_geom_angle_atom_site_label_2
_geom_angle_atom_site_label_3
_geom_angle
O7 Tb1 O2 136.9(3)
O7 Tb1 O3 92.0(3)
O2 Tb1 O3 105.7(3)
O7 Tb1 O6 103.5(3)
O2 Tb1 O6 93.0(3)
O3 Tb1 O6 132.6(4)
O7 Tb1 O4 75.7(3)
O2 Tb1 O4 147.0(3)
O3 Tb1 O4 71.1(4)
O6 Tb1 O4 69.9(3)
O7 Tb1 O5 146.7(3)
O2 Tb1 O5 76.1(3)
O3 Tb1 O5 71.0(3)
O6 Tb1 O5 71.9(3)
O4 Tb1 O5 71.8(3)
O7 Tb1 O13 78.1(3)
O2 Tb1 O13 69.0(3)
O3 Tb1 O13 154.2(3)
O6 Tb1 O13 73.2(3)
O4 Tb1 O13 127.5(3)
O5 Tb1 O13 128.4(3)
O7 Tb1 O16 69.3(3)
O2 Tb1 O16 77.5(3)
O3 Tb1 O16 75.4(3)
O6 Tb1 O16 152.0(3)
O4 Tb1 O16 130.0(3)
O5 Tb1 O16 129.2(3)
O13 Tb1 O16 78.8(3)
O8 Tb2 O12 92.0(3)
O8 Tb2 O9 104.4(3)
O12 Tb2 O9 133.7(3)
O8 Tb2 O1 136.4(3)
O12 Tb2 O1 105.0(3)
O9 Tb2 O1 92.4(3)
O8 Tb2 O10 147.1(3)
O12 Tb2 O10 70.8(3)
O9 Tb2 O10 72.4(4)
O1 Tb2 O10 76.2(3)
O8 Tb2 O11 76.2(3)
O12 Tb2 O11 72.6(3)
O9 Tb2 O11 70.0(3)
O1 Tb2 O11 147.0(3)
O10 Tb2 O11 72.0(3)
O8 Tb2 O15 77.4(3)
O12 Tb2 O15 151.0(3)
O9 Tb2 O15 75.3(3)
O1 Tb2 O15 68.3(3)
O10 Tb2 O15 130.2(3)
O11 Tb2 O15 128.8(3)
O8 Tb2 O14 68.3(3)
O12 Tb2 O14 73.3(3)
O9 Tb2 O14 153.0(3)
O1 Tb2 O14 78.5(3)
O10 Tb2 O14 128.2(3)
O11 Tb2 O14 129.0(3)
O15 Tb2 O14 77.7(3)
O2 Co1 O1 164.3(4)
O2 Co1 N2 99.9(4)
O1 Co1 N2 91.8(4)
O2 Co1 N1 93.8(4)
O1 Co1 N1 97.9(4)
N2 Co1 N1 83.7(4)
O2 Co1 O15 90.6(3)
O1 Co1 O15 78.2(3)
N2 Co1 O15 93.4(4)
N1 Co1 O15 175.1(4)
O2 Co1 O13 76.7(3)
O1 Co1 O13 92.1(3)
N2 Co1 O13 175.5(4)
N1 Co1 O13 93.6(4)
O15 Co1 O13 89.5(3)
O8 Co2 O7 165.7(3)
O8 Co2 N4 98.0(4)
O7 Co2 N4 92.0(4)
O8 Co2 N3 91.8(4)
O7 Co2 N3 99.5(4)
N4 Co2 N3 83.6(4)
O8 Co2 O14 78.7(3)
O7 Co2 O14 91.9(3)
N4 Co2 O14 174.8(4)
N3 Co2 O14 92.5(3)
O8 Co2 O16 91.5(3)
O7 Co2 O16 77.9(3)
N4 Co2 O16 92.4(3)
N3 Co2 O16 175.1(4)
O14 Co2 O16 91.7(3)
C1 O1 Co1 117.9(9)
C1 O1 Tb2 123.8(9)
Co1 O1 Tb2 109.0(4)
C56 O9 Tb2 133.9(12)
C63 O12 Tb2 133.2(10)
C61 O11 Tb2 133.9(11)
C58 O10 Tb2 135.2(11)
C65 O13 Co1 114.8(7)
C65 O13 Tb1 130.1(7)
Co1 O13 Tb1 99.1(3)
C65 O14 Co2 118.6(8)
C65 O14 Tb2 127.0(7)
Co2 O14 Tb2 98.5(3)
C72 O15 Co1 117.7(8)
C72 O15 Tb2 128.0(7)
Co1 O15 Tb2 100.1(3)
C72 O16 Co2 115.3(7)
C72 O16 Tb1 127.6(7)
Co2 O16 Tb1 99.2(3)
C74 C73 C78 120.0(13)
C74 C73 C72 122.6(13)
C78 C73 C72 117.3(12)
O14 C65 O13 119.9(11)
O14 C65 C66 122.1(12)
O13 C65 C66 117.9(13)
C67 C66 C71 119.3(13)
C67 C66 C65 119.1(14)
C71 C66 C65 121.6(14)
O15 C72 O16 122.7(11)
O15 C72 C73 119.8(12)
O16 C72 C73 117.5(12)
C26 O4 Tb1 133.5(10)
C29 O5 Tb1 134.0(9)
C31 O6 Tb1 131.9(10)
C24 O3 Tb1 136.0(10)
C33 O7 Co2 117.7(8)
C33 O7 Tb1 126.6(7)
Co2 O7 Tb1 108.4(4)
C54 O8 Co2 119.2(7)
C54 O8 Tb2 123.0(8)
Co2 O8 Tb2 109.7(4)
C22 O2 Co1 117.5(9)
C22 O2 Tb1 124.1(8)
Co1 O2 Tb1 110.5(4)
N3 C44 C43 113.3(11)
N3 C44 H44A 108.9
C43 C44 H44A 108.9
N3 C44 H44B 108.9
C43 C44 H44B 108.9
H44A C44 H44B 107.7
N2 C11 C12 113.2(12)
N2 C11 H11A 108.9
C12 C11 H11A 108.9
N2 C11 H11B 108.9
C12 C11 H11B 108.9
H11A C11 H11B 107.8
N1 C12 C11 113.4(12)
N1 C12 H12A 108.9
C11 C12 H12A 108.9
N1 C12 H12B 108.9
C11 C12 H12B 108.9
H12A C12 H12B 107.7
N4 C43 C44 114.3(11)
N4 C43 H43A 108.7
C44 C43 H43A 108.7
N4 C43 H43B 108.7
C44 C43 H43B 108.7
H43A C43 H43B 107.6
O8 C54 C52 120.8(12)
O8 C54 C47 118.3(12)
C52 C54 C47 120.5(12)
C46 N3 C44 111.2(10)
C46 N3 C45 110.0(10)
C44 N3 C45 107.9(10)
C46 N3 Co2 107.9(8)
C44 N3 Co2 107.4(7)
C45 N3 Co2 112.4(8)
C13 N1 C14 105.3(11)
C13 N1 C12 108.2(11)
C14 N1 C12 113.0(12)
C13 N1 Co1 115.5(9)
C14 N1 Co1 107.9(8)
C12 N1 Co1 107.1(8)
C22 C15 C16 119.2(13)
C22 C15 C14 120.2(13)
C16 C15 C14 120.6(14)
C54 C47 C48 118.5(14)
C54 C47 C46 120.1(12)
C48 C47 C46 121.3(13)
O7 C33 C34 121.2(12)
O7 C33 C40 118.9(12)
C34 C33 C40 119.9(12)
O4 C26 C25 129.3(16)
O4 C26 C27 113.1(17)
C25 C26 C27 117.6(17)
C37 C39 C40 120.3(14)
C37 C39 H39 119.9
C40 C39 H39 119.9
C33 C40 C39 121.0(13)
C33 C40 C41 119.9(12)
C39 C40 C41 119.0(14)
O11 C61 C62 127.4(17)
O11 C61 C60 115.2(17)
C62 C61 C60 117.2(16)
C22 C20 C19 118.8(14)
C22 C20 C21 123.0(12)
C19 C20 C21 118.2(13)
C20 C22 O2 119.8(13)
C20 C22 C15 120.4(12)
O2 C22 C15 119.8(12)
C66 C67 C68 121.8(17)
C66 C67 H67 119.1
C68 C67 H67 119.1
N3 C45 H45A 109.5
N3 C45 H45B 109.5
H45A C45 H45B 109.5
N3 C45 H45C 109.5
H45A C45 H45C 109.5
H45B C45 H45C 109.5
N4 C42 H42A 109.5
N4 C42 H42B 109.5
H42A C42 H42B 109.5
N4 C42 H42C 109.5
H42A C42 H42C 109.5
H42B C42 H42C 109.5
C66 C71 C70 119.7(15)
C66 C71 H71 120.1
C70 C71 H71 120.1
C34 C35 H35A 109.5
C34 C35 H35B 109.5
H35A C35 H35B 109.5
C34 C35 H35C 109.5
H35A C35 H35C 109.5
H35B C35 H35C 109.5
N2 C9 C8 113.7(12)
N2 C9 H9A 108.8
C8 C9 H9A 108.8
N2 C9 H9B 108.8
C8 C9 H9B 108.8
H9A C9 H9B 107.7
O6 C31 C30 125.5(15)
O6 C31 C32 114.8(15)
C30 C31 C32 119.6(15)
O3 C24 C25 128.8(15)
O3 C24 C23 116.1(16)
C25 C24 C23 115.0(16)
C49 C48 C47 120.2(15)
C49 C48 H48 119.9
C47 C48 H48 119.9
C33 C34 C36 118.9(13)
C33 C34 C35 121.8(12)
C36 C34 C35 119.3(12)
N2 C10 H10A 109.5
N2 C10 H10B 109.5
H10A C10 H10B 109.5
N2 C10 H10C 109.5
H10A C10 H10C 109.5
H10B C10 H10C 109.5
C51 C52 C54 119.0(13)
C51 C52 C53 121.1(13)
C54 C52 C53 119.9(12)
C48 C49 C51 121.1(15)
C48 C49 C50 121.6(15)
C51 C49 C50 117.2(15)
C9 N2 C11 112.7(11)
C9 N2 C10 105.6(12)
C11 N2 C10 107.8(11)
C9 N2 Co1 108.9(8)
C11 N2 Co1 108.0(9)
C10 N2 Co1 114.0(8)
C41 N4 C43 111.6(10)
C41 N4 C42 107.6(10)
C43 N4 C42 108.3(10)
C41 N4 Co2 108.3(8)
C43 N4 Co2 107.0(8)
C42 N4 Co2 114.1(8)
C73 C74 C75 121.2(16)
C73 C74 H74 119.4
C75 C74 H74 119.4
C77 C78 C73 118.1(16)
C77 C78 H78 121.0
C73 C78 H78 121.0
C77 C76 C75 121.5(15)
C77 C76 H76 119.2
C75 C76 H76 119.2
C76 C77 C78 121.3(18)
C76 C77 H77 119.3
C78 C77 H77 119.3
C24 C25 C26 118.7(15)
C24 C25 H25 120.6
C26 C25 H25 120.6
C52 C51 C49 120.4(15)
C52 C51 H51 119.8
C49 C51 H51 119.8
C8 C1 O1 121.6(13)
C8 C1 C2 120.5(13)
O1 C1 C2 117.9(12)
F11 C32 F12 108.2(13)
F11 C32 F10 104.8(13)
F12 C32 F10 103.6(15)
F11 C32 C31 114.4(15)
F12 C32 C31 113.5(15)
F10 C32 C31 111.5(13)
C47 C46 N3 117.3(12)
C47 C46 H46A 108.0
N3 C46 H46A 108.0
C47 C46 H46B 108.0
N3 C46 H46B 108.0
H46A C46 H46B 107.2
C52 C53 H53A 109.5
C52 C53 H53B 109.5
H53A C53 H53B 109.5
C52 C53 H53C 109.5
H53A C53 H53C 109.5
H53B C53 H53C 109.5
O9 C56 C57 126.9(18)
O9 C56 C55 113.9(19)
C57 C56 C55 119.1(17)
F13 C55 F14 106.3(16)
F13 C55 F15 104(2)
F14 C55 F15 106.4(17)
F13 C55 C56 110.1(17)
F14 C55 C56 117.2(19)
F15 C55 C56 111.8(15)
F19 C60 F21 106.5(18)
F19 C60 F20 106.1(17)
F21 C60 F20 106(2)
F19 C60 C61 114.1(19)
F21 C60 C61 114.8(16)
F20 C60 C61 109.2(16)
C58 C57 C56 123.1(18)
C58 C57 H57 118.4
C56 C57 H57 118.4
N1 C14 C15 116.9(12)
N1 C14 H14A 108.1
C15 C14 H14A 108.1
N1 C14 H14B 108.1
C15 C14 H14B 108.1
H14A C14 H14B 107.3
N1 C13 H13A 109.5
N1 C13 H13B 109.5
H13A C13 H13B 109.5
N1 C13 H13C 109.5
H13A C13 H13C 109.5
H13B C13 H13C 109.5
C19 C17 C16 119.9(13)
C19 C17 C18 121.6(14)
C16 C17 C18 118.5(15)
C17 C19 C20 121.5(14)
C17 C19 H19 119.2
C20 C19 H19 119.2
C4 C2 C1 117.3(14)
C4 C2 C3 121.6(13)
C1 C2 C3 121.1(13)
C2 C4 C5 121.7(14)
C2 C4 H4 119.1
C5 C4 H4 119.1
C2 C3 H3A 109.5
C2 C3 H3B 109.5
H3A C3 H3B 109.5
C2 C3 H3C 109.5
H3A C3 H3C 109.5
H3B C3 H3C 109.5
C74 C75 C76 117.8(16)
C74 C75 H75 121.1
C76 C75 H75 121.1
F4 C27 F5 98(2)
F4 C27 F6 112(3)
F5 C27 F6 107(2)
F4 C27 C26 115.7(15)
F5 C27 C26 112(3)
F6 C27 C26 111.3(16)
F2 C23 F1 105.1(19)
F2 C23 F3 108.2(18)
F1 C23 F3 101(2)
F2 C23 C24 117.9(18)
F1 C23 C24 111.7(15)
F3 C23 C24 111.1(17)
C70 C69 C68 120.1(15)
C70 C69 H69 120.0
C68 C69 H69 120.0
C29 C30 C31 124.1(15)
C29 C30 H30 117.9
C31 C30 H30 117.9
C8 C7 C5 122.9(18)
C8 C7 H7 118.5
C5 C7 H7 118.5
O5 C29 C30 126.1(14)
O5 C29 C28 115.5(14)
C30 C29 C28 118.3(15)
C67 C68 C69 118.6(16)
C67 C68 H68 120.7
C69 C68 H68 120.7
C7 C8 C1 120.5(15)
C7 C8 C9 119.8(14)
C1 C8 C9 119.7(13)
C49 C50 H50A 109.5
C49 C50 H50B 109.5
H50A C50 H50B 109.5
C49 C50 H50C 109.5
H50A C50 H50C 109.5
H50B C50 H50C 109.5
C69 C70 C71 120.4(15)
C69 C70 H70 119.8
C71 C70 H70 119.8
F18 C59 F17 111(2)
F18 C59 F16 106.7(19)
F17 C59 F16 95.1(16)
F18 C59 C58 120.3(18)
F17 C59 C58 112.4(19)
F16 C59 C58 108(2)
C20 C21 H21A 109.5
C20 C21 H21B 109.5
H21A C21 H21B 109.5
C20 C21 H21C 109.5
H21A C21 H21C 109.5
H21B C21 H21C 109.5
C15 C16 C17 120.1(15)
C15 C16 H16 120.0
C17 C16 H16 120.0
C39 C37 C36 116.8(13)
C39 C37 C38 119.1(15)
C36 C37 C38 124.0(14)
N4 C41 C40 115.5(10)
N4 C41 H41A 108.4
C40 C41 H41A 108.4
N4 C41 H41B 108.4
C40 C41 H41B 108.4
H41A C41 H41B 107.5
C37 C36 C34 122.9(13)
C37 C36 H36 118.5
C34 C36 H36 118.5
O12 C63 C62 127.5(17)
O12 C63 C64 112.7(17)
C62 C63 C64 119.7(18)
C63 C62 C61 122.7(17)
C63 C62 H62 118.7
C61 C62 H62 118.7
O10 C58 C57 125.4(16)
O10 C58 C59 111.3(18)
C57 C58 C59 122.4(17)
F22 C64 F24 101.7(19)
F22 C64 F23 105.7(16)
F24 C64 F23 103.7(17)
F22 C64 C63 114.8(18)
F24 C64 C63 113.2(15)
F23 C64 C63 116.2(18)
C7 C5 C4 117.1(15)
C7 C5 C6 123.0(19)
C4 C5 C6 119.9(18)
C5 C6 H6A 109.5
C5 C6 H6B 109.5
H6A C6 H6B 109.5
C5 C6 H6C 109.5
H6A C6 H6C 109.5
H6B C6 H6C 109.5
F7 C28 F8 108.9(16)
F7 C28 F9 103.7(15)
F8 C28 F9 106.1(16)
F7 C28 C29 112.5(15)
F8 C28 C29 114.1(14)
F9 C28 C29 110.8(15)
C17 C18 H18A 109.5
C17 C18 H18B 109.5
H18A C18 H18B 109.5
C17 C18 H18C 109.5
H18A C18 H18C 109.5
H18B C18 H18C 109.5
C37 C38 H38A 109.5
C37 C38 H38B 109.5
H38A C38 H38B 109.5
C37 C38 H38C 109.5
H38A C38 H38C 109.5
H38B C38 H38C 109.5

loop_
_geom_bond_atom_site_label_1
_geom_bond_atom_site_label_2
_geom_bond_distance
Tb1 O7 2.336(9)
Tb1 O2 2.328(9)
Tb1 O3 2.335(9)
Tb1 O6 2.351(9)
Tb1 O4 2.400(10)
Tb1 O5 2.403(10)
Tb1 O13 2.423(8)
Tb1 O16 2.432(8)
Tb2 O8 2.334(9)
Tb2 O12 2.348(9)
Tb2 O9 2.338(10)
Tb2 O1 2.362(9)
Tb2 O10 2.387(11)
Tb2 O11 2.429(10)
Tb2 O15 2.447(9)
Tb2 O14 2.466(8)
Co1 O2 2.033(10)
Co1 O1 2.044(8)
Co1 N2 2.169(11)
Co1 N1 2.183(11)
Co1 O15 2.232(9)
Co1 O13 2.291(8)
Co2 O8 2.017(9)
Co2 O7 2.058(9)
Co2 N4 2.161(11)
Co2 N3 2.181(10)
Co2 O14 2.230(9)
Co2 O16 2.252(8)
O1 C1 1.362(16)
O9 C56 1.26(2)
O12 C63 1.31(2)
O11 C61 1.234(18)
O10 C58 1.26(2)
O13 C65 1.317(15)
O14 C65 1.266(16)
O15 C72 1.235(15)
O16 C72 1.271(15)
C73 C74 1.36(2)
C73 C78 1.40(2)
C73 C72 1.513(18)
C65 C66 1.439(19)
C66 C67 1.40(2)
C66 C71 1.39(2)
O4 C26 1.239(17)
O5 C29 1.226(17)
O6 C31 1.273(18)
O3 C24 1.257(18)
O7 C33 1.361(15)
O8 C54 1.386(16)
O2 C22 1.387(16)
C44 N3 1.470(17)
C44 C43 1.505(19)
C44 H44A 0.9700
C44 H44B 0.9700
C11 N2 1.487(19)
C11 C12 1.53(2)
C11 H11A 0.9700
C11 H11B 0.9700
C12 N1 1.485(18)
C12 H12A 0.9700
C12 H12B 0.9700
C43 N4 1.495(15)
C43 H43A 0.9700
C43 H43B 0.9700
C54 C52 1.39(2)
C54 C47 1.409(19)
N3 C46 1.462(16)
N3 C45 1.518(17)
N1 C13 1.475(17)
N1 C14 1.49(2)
C15 C22 1.41(2)
C15 C16 1.41(2)
C15 C14 1.51(2)
C47 C48 1.406(19)
C47 C46 1.42(2)
C33 C34 1.380(18)
C33 C40 1.39(2)
C26 C25 1.40(2)
C26 C27 1.54(3)
C39 C37 1.40(2)
C39 C40 1.421(19)
C39 H39 0.9300
C40 C41 1.50(2)
C61 C62 1.40(3)
C61 C60 1.52(3)
C20 C22 1.37(2)
C20 C19 1.44(2)
C20 C21 1.52(2)
C67 C68 1.40(2)
C67 H67 0.9300
C45 H45A 0.9600
C45 H45B 0.9600
C45 H45C 0.9600
C42 N4 1.486(16)
C42 H42A 0.9600
C42 H42B 0.9600
C42 H42C 0.9600
C71 C70 1.43(2)
C71 H71 0.9300
C35 C34 1.52(2)
C35 H35A 0.9600
C35 H35B 0.9600
C35 H35C 0.9600
C9 N2 1.477(19)
C9 C8 1.53(2)
C9 H9A 0.9700
C9 H9B 0.9700
C31 C30 1.40(2)
C31 C32 1.48(2)
C24 C25 1.38(2)
C24 C23 1.50(2)
C48 C49 1.37(2)
C48 H48 0.9300
C34 C36 1.406(19)
C10 N2 1.504(18)
C10 H10A 0.9600
C10 H10B 0.9600
C10 H10C 0.9600
C52 C51 1.39(2)
C52 C53 1.514(19)
C49 C51 1.38(2)
C49 C50 1.57(2)
N4 C41 1.481(17)
C74 C75 1.36(2)
C74 H74 0.9300
C78 C77 1.38(2)
C78 H78 0.9300
C76 C77 1.32(3)
C76 C75 1.41(3)
C76 H76 0.9300
C77 H77 0.9300
C25 H25 0.9300
C51 H51 0.9300
C1 C8 1.34(2)
C1 C2 1.44(2)
C32 F11 1.320(18)
C32 F12 1.31(2)
C32 F10 1.366(18)
C46 H46A 0.9700
C46 H46B 0.9700
C53 H53A 0.9600
C53 H53B 0.9600
C53 H53C 0.9600
C56 C57 1.41(3)
C56 C55 1.50(3)
C55 F13 1.30(3)
C55 F14 1.30(2)
C55 F15 1.30(2)
C60 F19 1.26(2)
C60 F21 1.32(3)
C60 F20 1.36(2)
C57 C58 1.37(3)
C57 H57 0.9300
C14 H14A 0.9700
C14 H14B 0.9700
C13 H13A 0.9600
C13 H13B 0.9600
C13 H13C 0.9600
C17 C19 1.34(2)
C17 C16 1.41(2)
C17 C18 1.53(2)
C19 H19 0.9300
C2 C4 1.37(2)
C2 C3 1.53(2)
C4 C5 1.42(3)
C4 H4 0.9300
C3 H3A 0.9600
C3 H3B 0.9600
C3 H3C 0.9600
C75 H75 0.9300
C27 F4 1.20(3)
C27 F5 1.21(3)
C27 F6 1.25(2)
C23 F2 1.27(2)
C23 F1 1.27(2)
C23 F3 1.33(3)
F18 C59 1.24(2)
F16 C59 1.35(2)
F17 C59 1.33(3)
C69 C70 1.38(3)
C69 C68 1.41(3)
C69 H69 0.9300
C30 C29 1.37(2)
C30 H30 0.9300
C7 C8 1.35(2)
C7 C5 1.37(3)
C7 H7 0.9300
C29 C28 1.52(2)
C68 H68 0.9300
C50 H50A 0.9600
C50 H50B 0.9600
C50 H50C 0.9600
C70 H70 0.9300
C59 C58 1.48(3)
C21 H21A 0.9600
C21 H21B 0.9600
C21 H21C 0.9600
C16 H16 0.9300
C37 C36 1.41(2)
C37 C38 1.51(2)
C41 H41A 0.9700
C41 H41B 0.9700
C36 H36 0.9300
C63 C62 1.37(3)
C63 C64 1.46(3)
C62 H62 0.9300
C64 F22 1.31(2)
C64 F24 1.33(2)
C64 F23 1.33(2)
C5 C6 1.53(3)
C6 H6A 0.9600
C6 H6B 0.9600
C6 H6C 0.9600
C28 F7 1.30(2)
C28 F8 1.29(2)
C28 F9 1.35(2)
C18 H18A 0.9600
C18 H18B 0.9600
C18 H18C 0.9600
C38 H38A 0.9600
C38 H38B 0.9600
C38 H38C 0.9600
